data_1575338
loop_
_publ_author_name
'Sun, Chao'
'Shen, Yinpu'
'Li, Heyin'
'Wang, Zhen'
'Li, Yifan'
'Huang, Mengjun'
'Zou, Zhenlei'
'Liu, Jing'
'Liu, Ao'
'Pan, Yi'
'Zhang, Weigang'
'Wang, Yi'

_publ_section_title
;
 A practical photocatalytic strategy for radical
 (deuterio)difluoromethylation using imidazolium reagents.
;
_journal_issue 35
_journal_name_full 'Chemical science'
_journal_page_first 16039
_journal_page_last 16046
_journal_paper_doi 10.1039/d5sc02691a
_journal_volume 16
_journal_year 2025
_chemical_formula_moiety 'C15 H13 F2 N2 O2 S, C F3 O3 S'
_chemical_formula_sum 'C16 H13 F5 N2 O5 S2'
_chemical_formula_weight 472.40
_space_group_crystal_system orthorhombic
_space_group_IT_number 33
_space_group_name_Hall 'P 2c -2n'
_space_group_name_H-M_alt 'P n a 21'
_atom_sites_solution_hydrogens geom
_atom_sites_solution_primary dual
_audit_creation_date 2025-03-06
_audit_creation_method
;
Olex2 1.5-beta
(compiled 2025.02.27 svn.r83f5de26 for OlexSys, GUI svn.r7172)
;
_audit_update_record
;
2025-03-19 deposited with the CCDC.	2025-08-06 downloaded from the CCDC.
;
_cell_angle_alpha 90
_cell_angle_beta 90
_cell_angle_gamma 90
_cell_formula_units_Z 4
_cell_length_a 15.9978(6)
_cell_length_b 8.6598(3)
_cell_length_c 13.6748(5)
_cell_measurement_reflns_used 9829
_cell_measurement_temperature 193.0
_cell_measurement_theta_max 27.467
_cell_measurement_theta_min 2.55
_cell_volume 1894.48(12)
_computing_cell_refinement 'SAINT v8.37A (Bruker, 2015)'
_computing_data_reduction 'SAINT v8.37A (Bruker, 2015)'
_computing_molecular_graphics 'Olex2 1.5-beta (Dolomanov et al., 2009)'
_computing_publication_material 'Olex2 1.5-beta (Dolomanov et al., 2009)'
_computing_structure_refinement 'SHELXL 2013/2 (Sheldrick, 2015)'
_computing_structure_solution 'SHELXT 2014/5 (Sheldrick, 2014)'
_diffrn_ambient_temperature 193.0
_diffrn_measured_fraction_theta_full 0.998
_diffrn_measured_fraction_theta_max 0.999
_diffrn_measurement_device_type 'Bruker APEX-II CCD'
_diffrn_measurement_method '\f and \w scans'
_diffrn_radiation_type MoK\a
_diffrn_radiation_wavelength 0.71073
_diffrn_reflns_av_R_equivalents 0.0546
_diffrn_reflns_av_unetI/netI 0.0498
_diffrn_reflns_Laue_measured_fraction_full 0.998
_diffrn_reflns_Laue_measured_fraction_max 0.999
_diffrn_reflns_limit_h_max 20
_diffrn_reflns_limit_h_min -20
_diffrn_reflns_limit_k_max 10
_diffrn_reflns_limit_k_min -11
_diffrn_reflns_limit_l_max 17
_diffrn_reflns_limit_l_min -17
_diffrn_reflns_number 20734
_diffrn_reflns_point_group_measured_fraction_full 0.997
_diffrn_reflns_point_group_measured_fraction_max 0.995
_diffrn_reflns_theta_full 25.242
_diffrn_reflns_theta_max 27.484
_diffrn_reflns_theta_min 2.546
_diffrn_source_current 1.6
_diffrn_source_power 0.08
_diffrn_source_voltage 50.0
_diffrn_standards_number 0
_exptl_absorpt_coefficient_mu 0.362
_exptl_absorpt_correction_T_max 0.7456
_exptl_absorpt_correction_T_min 0.6234
_exptl_absorpt_correction_type multi-scan
_exptl_absorpt_process_details
'SADABS-2016/2 (Bruker,2016/2) was used for absorption correction. wR2(int) was 0.1688 before and 0.0883 after correction. The Ratio of minimum to maximum transmission is 0.8361. The \l/2 correction factor is Not present.'
_exptl_crystal_colour colourless
_exptl_crystal_colour_primary colourless
_exptl_crystal_density_diffrn 1.656
_exptl_crystal_description block
_exptl_crystal_F_000 960
_exptl_crystal_size_max 0.2
_exptl_crystal_size_mid 0.18
_exptl_crystal_size_min 0.16
_refine_diff_density_max 0.481
_refine_diff_density_min -0.975
_refine_diff_density_rms 0.179
_refine_ls_abs_structure_details
;
 Flack x determined using 1950 quotients [(I+)-(I-)]/[(I+)+(I-)]
 (Parsons and Flack (2004), Acta Cryst. A60, s61).
;
_refine_ls_abs_structure_Flack -0.01(3)
_refine_ls_extinction_coef 0.56(2)
_refine_ls_extinction_expression Fc^*^=kFc[1+0.001xFc^2^\l^3^/sin(2\q)]^-1/4^
_refine_ls_extinction_method SHELXL
_refine_ls_goodness_of_fit_ref 1.211
_refine_ls_hydrogen_treatment constr
_refine_ls_matrix_type full
_refine_ls_number_parameters 273
_refine_ls_number_reflns 4339
_refine_ls_number_restraints 1
_refine_ls_restrained_S_all 1.211
_refine_ls_R_factor_all 0.0572
_refine_ls_R_factor_gt 0.0563
_refine_ls_shift/su_max 0.000
_refine_ls_shift/su_mean 0.000
_refine_ls_structure_factor_coef Fsqd
_refine_ls_weighting_details
;
 w=1/[\s^2^(Fo^2^)+(0.0785P)^2^]
 where P=(Fo^2^+2Fc^2^)/3
;
_refine_ls_weighting_scheme calc
_refine_ls_wR_factor_gt 0.1136
_refine_ls_wR_factor_ref 0.1143
_reflns_Friedel_coverage 0.911
_reflns_Friedel_fraction_full 0.996
_reflns_Friedel_fraction_max 0.990
_reflns_number_gt 4211
_reflns_number_total 4339
_reflns_threshold_expression 'I > 2\s(I)'
_cod_data_source_file d5sc02691a2.cif
_cod_data_source_block t_a
_cod_depositor_comments 'Adding full bibliography for 1575337--1575338.cif.'
_cod_database_code 1575338
_shelxl_version_number 2013-2
_shelx_space_group_comment
;
The symmetry employed for this shelxl refinement is uniquely defined
by the following loop, which should always be used as a source of
symmetry information in preference to the above space-group names.
They are only intended as comments.
;
_shelx_estimated_absorpt_t_max 0.944
_shelx_estimated_absorpt_t_min 0.931
_olex2_refinement_description
;
1. Fixed Uiso
 At 1.2 times of:
  All C(H) groups
 At 1.5 times of:
  All C(H,H,H) groups
2.a Ternary CH refined with riding coordinates:
 C16(H16)
2.b Aromatic/amide H refined with riding coordinates:
 C3(H3), C4(H4), C5(H5), C6(H6), C11(H11), C12(H12), C13(H13), C14(H14),
 C15(H15)
2.c Idealised Me refined as rotating group:
 C1(H1A,H1B,H1C)
;
_olex2_submission_special_instructions 'No special instructions were received'

loop_
_space_group_symop_operation_xyz
'x, y, z'
'-x, -y, z+1/2'
'x+1/2, -y+1/2, z'
'-x+1/2, y+1/2, z+1/2'

loop_
_atom_site_label
_atom_site_type_symbol
_atom_site_fract_x
_atom_site_fract_y
_atom_site_fract_z
_atom_site_U_iso_or_equiv
_atom_site_adp_type
_atom_site_occupancy
_atom_site_site_symmetry_order
_atom_site_calc_flag
_atom_site_refinement_flags_posn
_atom_site_refinement_flags_adp
_atom_site_refinement_flags_occupancy
_atom_site_disorder_assembly
_atom_site_disorder_group
S1 S 0.45526(4) 0.49648(8) 0.60701(7) 0.0317(2) Uani 1 1 d . . . . .
F1 F 0.41798(18) 0.4346(4) 0.78618(18) 0.0639(7) Uani 1 1 d . . . . .
F2 F 0.47220(17) 0.2442(3) 0.70343(19) 0.0562(6) Uani 1 1 d . . . . .
O1 O 0.44083(16) 0.6547(3) 0.6280(2) 0.0439(6) Uani 1 1 d . . . . .
O2 O 0.51612(15) 0.4481(3) 0.53813(19) 0.0418(6) Uani 1 1 d . . . . .
N1 N 0.26660(14) 0.2573(3) 0.52507(18) 0.0251(5) Uani 1 1 d . . . . .
C1 C 0.22352(19) 0.1305(4) 0.4756(2) 0.0331(6) Uani 1 1 d . . . . .
H1A H 0.2048 0.0548 0.5241 0.050 Uiso 1 1 calc R U . . .
H1B H 0.2619 0.0807 0.4294 0.050 Uiso 1 1 calc R U . . .
H1C H 0.1751 0.1710 0.4400 0.050 Uiso 1 1 calc R U . . .
C2 C 0.22468(18) 0.3728(3) 0.5768(2) 0.0262(6) Uani 1 1 d . . . . .
C3 C 0.13961(18) 0.3907(4) 0.5949(2) 0.0330(6) Uani 1 1 d . . . . .
H3 H 0.0995 0.3183 0.5720 0.040 Uiso 1 1 calc R U . . .
C4 C 0.1168(2) 0.5189(4) 0.6477(3) 0.0381(7) Uani 1 1 d . . . . .
H4 H 0.0594 0.5362 0.6615 0.046 Uiso 1 1 calc R U . . .
C5 C 0.1763(2) 0.6247(4) 0.6818(3) 0.0389(7) Uani 1 1 d . . . . .
H5 H 0.1582 0.7109 0.7192 0.047 Uiso 1 1 calc R U . . .
C6 C 0.2607(2) 0.6076(4) 0.6627(3) 0.0355(7) Uani 1 1 d . . . . .
H6 H 0.3009 0.6804 0.6848 0.043 Uiso 1 1 calc R U . . .
C7 C 0.28326(18) 0.4779(3) 0.6094(2) 0.0277(5) Uani 1 1 d . . . . .
N8 N 0.36158(15) 0.4224(3) 0.57431(19) 0.0286(5) Uani 1 1 d . . . . .
C9 C 0.34718(17) 0.2863(3) 0.5234(2) 0.0265(5) Uani 1 1 d . . . . .
C10 C 0.40959(17) 0.1896(3) 0.4740(2) 0.0285(6) Uani 1 1 d . . . . .
C11 C 0.42231(18) 0.0387(3) 0.5059(2) 0.0310(6) Uani 1 1 d . . . . .
H11 H 0.3918 -0.0008 0.5600 0.037 Uiso 1 1 calc R U . . .
C12 C 0.4804(2) -0.0536(4) 0.4574(3) 0.0378(7) Uani 1 1 d . . . . .
H12 H 0.4889 -0.1573 0.4779 0.045 Uiso 1 1 calc R U . . .
C13 C 0.5256(2) 0.0051(4) 0.3796(3) 0.0384(8) Uani 1 1 d . . . . .
H13 H 0.5663 -0.0573 0.3479 0.046 Uiso 1 1 calc R U . . .
C14 C 0.5117(2) 0.1542(4) 0.3477(2) 0.0395(7) Uani 1 1 d . . . . .
H14 H 0.5426 0.1932 0.2938 0.047 Uiso 1 1 calc R U . . .
C15 C 0.4534(2) 0.2474(4) 0.3933(2) 0.0354(7) Uani 1 1 d . . . . .
H15 H 0.4432 0.3491 0.3702 0.042 Uiso 1 1 calc R U . . .
C16 C 0.4761(2) 0.3968(4) 0.7218(3) 0.0421(7) Uani 1 1 d . . . . .
H16 H 0.5327 0.4251 0.7471 0.051 Uiso 1 1 calc R U . . .
S2 S 0.26146(4) 0.53598(9) 0.27216(6) 0.0305(2) Uani 1 1 d . . . . .
F3 F 0.3415(2) 0.6657(4) 0.4160(2) 0.0809(10) Uani 1 1 d . . . . .
F4 F 0.2858(3) 0.8268(3) 0.3177(2) 0.0796(10) Uani 1 1 d . . . . .
F5 F 0.2089(2) 0.7034(4) 0.4191(2) 0.0733(8) Uani 1 1 d . . . . .
O3 O 0.2475(2) 0.4047(3) 0.3339(2) 0.0513(7) Uani 1 1 d . . . . .
O4 O 0.33923(17) 0.5347(3) 0.2189(2) 0.0520(7) Uani 1 1 d . . . . .
O5 O 0.19124(18) 0.5839(4) 0.2145(2) 0.0519(7) Uani 1 1 d . . . . .
C17 C 0.2738(3) 0.6915(4) 0.3598(3) 0.0447(8) Uani 1 1 d . . . . .

loop_
_atom_site_aniso_label
_atom_site_aniso_U_11
_atom_site_aniso_U_22
_atom_site_aniso_U_33
_atom_site_aniso_U_23
_atom_site_aniso_U_13
_atom_site_aniso_U_12
S1 0.0276(4) 0.0341(4) 0.0335(4) -0.0011(3) 0.0004(3) -0.0069(3)
F1 0.0603(15) 0.096(2) 0.0359(12) 0.0015(13) 0.0050(11) 0.0005(14)
F2 0.0611(14) 0.0501(13) 0.0573(14) 0.0154(11) -0.0042(12) -0.0022(11)
O1 0.0428(12) 0.0344(12) 0.0543(16) -0.0075(10) -0.0006(12) -0.0103(10)
O2 0.0298(12) 0.0531(13) 0.0426(13) -0.0057(11) 0.0063(10) -0.0077(10)
N1 0.0251(11) 0.0276(11) 0.0226(10) -0.0011(9) -0.0004(8) 0.0008(8)
C1 0.0311(14) 0.0330(14) 0.0352(15) -0.0077(12) -0.0017(11) -0.0049(11)
C2 0.0300(13) 0.0268(12) 0.0218(12) -0.0008(9) -0.0002(10) 0.0025(10)
C3 0.0261(13) 0.0391(14) 0.0339(15) -0.0029(12) -0.0012(11) 0.0006(11)
C4 0.0313(15) 0.0451(17) 0.0379(17) -0.0046(14) 0.0019(13) 0.0054(13)
C5 0.0392(16) 0.0353(15) 0.0423(18) -0.0071(12) 0.0049(13) 0.0069(13)
C6 0.0366(16) 0.0315(15) 0.0383(16) -0.0084(13) 0.0005(13) -0.0017(12)
C7 0.0267(12) 0.0296(12) 0.0268(13) 0.0008(12) -0.0003(11) 0.0016(10)
N8 0.0256(11) 0.0282(11) 0.0318(12) -0.0043(10) -0.0020(9) -0.0001(9)
C9 0.0285(13) 0.0277(12) 0.0231(12) 0.0012(10) -0.0020(10) -0.0003(10)
C10 0.0271(12) 0.0322(13) 0.0261(13) -0.0017(11) -0.0010(10) -0.0002(11)
C11 0.0280(14) 0.0321(13) 0.0330(15) -0.0016(11) 0.0039(11) -0.0001(11)
C12 0.0328(15) 0.0329(14) 0.0475(19) -0.0075(13) 0.0007(14) 0.0049(13)
C13 0.0311(14) 0.0474(18) 0.0366(18) -0.0144(13) 0.0021(13) 0.0043(12)
C14 0.0353(15) 0.0537(17) 0.0296(14) -0.0057(14) 0.0047(12) -0.0027(14)
C15 0.0377(15) 0.0410(16) 0.0275(14) 0.0001(13) 0.0023(12) 0.0014(12)
C16 0.0350(16) 0.0541(19) 0.0374(16) 0.0050(15) -0.0076(13) -0.0071(14)
S2 0.0286(4) 0.0330(4) 0.0301(4) 0.0022(3) 0.0025(3) -0.0013(3)
F3 0.092(2) 0.086(2) 0.0643(17) 0.0072(15) -0.0402(16) -0.0323(17)
F4 0.150(3) 0.0356(12) 0.0535(15) 0.0060(12) 0.0034(19) -0.0166(15)
F5 0.100(2) 0.0708(18) 0.0493(14) -0.0157(13) 0.0249(15) 0.0002(15)
O3 0.0692(19) 0.0335(13) 0.0511(16) 0.0099(13) 0.0089(13) -0.0066(12)
O4 0.0333(14) 0.0613(15) 0.0613(18) -0.0027(14) 0.0183(13) -0.0017(11)
O5 0.0388(13) 0.0793(19) 0.0376(13) 0.0022(13) -0.0091(11) 0.0025(13)
C17 0.062(2) 0.0373(17) 0.0343(17) 0.0026(13) -0.0061(16) -0.0061(16)

loop_
_atom_type_symbol
_atom_type_description
_atom_type_scat_dispersion_real
_atom_type_scat_dispersion_imag
_atom_type_scat_source
C C 0.0033 0.0016 'International Tables Vol C Tables 4.2.6.8 and 6.1.1.4'
H H 0.0000 0.0000 'International Tables Vol C Tables 4.2.6.8 and 6.1.1.4'
F F 0.0171 0.0103 'International Tables Vol C Tables 4.2.6.8 and 6.1.1.4'
N N 0.0061 0.0033 'International Tables Vol C Tables 4.2.6.8 and 6.1.1.4'
O O 0.0106 0.0060 'International Tables Vol C Tables 4.2.6.8 and 6.1.1.4'
S S 0.1246 0.1234 'International Tables Vol C Tables 4.2.6.8 and 6.1.1.4'

loop_
_geom_angle_atom_site_label_1
_geom_angle_atom_site_label_2
_geom_angle_atom_site_label_3
_geom_angle
_geom_angle_site_symmetry_1
_geom_angle_site_symmetry_3
_geom_angle_publ_flag
O1 S1 N8 106.00(13) . . ?
O1 S1 C16 108.22(18) . . ?
O2 S1 O1 122.09(16) . . ?
O2 S1 N8 108.73(14) . . ?
O2 S1 C16 107.89(17) . . ?
N8 S1 C16 102.13(15) . . ?
C2 N1 C1 123.1(2) . . ?
C9 N1 C1 126.7(3) . . ?
C9 N1 C2 110.1(2) . . ?
N1 C1 H1A 109.5 . . ?
N1 C1 H1B 109.5 . . ?
N1 C1 H1C 109.5 . . ?
H1A C1 H1B 109.5 . . ?
H1A C1 H1C 109.5 . . ?
H1B C1 H1C 109.5 . . ?
C3 C2 N1 129.8(3) . . ?
C7 C2 N1 108.0(3) . . ?
C7 C2 C3 122.2(3) . . ?
C2 C3 H3 121.8 . . ?
C4 C3 C2 116.3(3) . . ?
C4 C3 H3 121.8 . . ?
C3 C4 H4 119.2 . . ?
C3 C4 C5 121.5(3) . . ?
C5 C4 H4 119.2 . . ?
C4 C5 H5 119.0 . . ?
C6 C5 C4 122.0(3) . . ?
C6 C5 H5 119.0 . . ?
C5 C6 H6 121.9 . . ?
C5 C6 C7 116.1(3) . . ?
C7 C6 H6 121.9 . . ?
C2 C7 C6 121.8(3) . . ?
C2 C7 N8 105.4(2) . . ?
C6 C7 N8 132.7(3) . . ?
C7 N8 S1 124.2(2) . . ?
C9 N8 S1 127.0(2) . . ?
C9 N8 C7 108.0(2) . . ?
N1 C9 N8 108.5(3) . . ?
N1 C9 C10 124.5(3) . . ?
N8 C9 C10 127.0(3) . . ?
C11 C10 C9 119.4(3) . . ?
C11 C10 C15 120.6(3) . . ?
C15 C10 C9 120.0(3) . . ?
C10 C11 H11 120.4 . . ?
C10 C11 C12 119.1(3) . . ?
C12 C11 H11 120.4 . . ?
C11 C12 H12 119.9 . . ?
C13 C12 C11 120.2(3) . . ?
C13 C12 H12 119.9 . . ?
C12 C13 H13 119.9 . . ?
C14 C13 C12 120.1(3) . . ?
C14 C13 H13 119.9 . . ?
C13 C14 H14 119.6 . . ?
C13 C14 C15 120.9(3) . . ?
C15 C14 H14 119.6 . . ?
C10 C15 H15 120.5 . . ?
C14 C15 C10 119.0(3) . . ?
C14 C15 H15 120.5 . . ?
S1 C16 H16 110.3 . . ?
F1 C16 S1 109.2(3) . . ?
F1 C16 F2 109.6(3) . . ?
F1 C16 H16 110.3 . . ?
F2 C16 S1 107.2(2) . . ?
F2 C16 H16 110.3 . . ?
O3 S2 O4 115.23(18) . . ?
O3 S2 O5 115.52(19) . . ?
O3 S2 C17 102.54(18) . . ?
O4 S2 C17 104.17(18) . . ?
O5 S2 O4 113.62(19) . . ?
O5 S2 C17 103.54(18) . . ?
F3 C17 S2 109.9(3) . . ?
F4 C17 S2 112.8(3) . . ?
F4 C17 F3 106.3(3) . . ?
F4 C17 F5 108.2(4) . . ?
F5 C17 S2 112.1(3) . . ?
F5 C17 F3 107.1(3) . . ?

loop_
_geom_bond_atom_site_label_1
_geom_bond_atom_site_label_2
_geom_bond_distance
_geom_bond_site_symmetry_2
_geom_bond_publ_flag
S1 O1 1.419(2) . ?
S1 O2 1.418(3) . ?
S1 N8 1.690(3) . ?
S1 C16 1.822(4) . ?
F1 C16 1.321(5) . ?
F2 C16 1.347(4) . ?
N1 C1 1.463(4) . ?
N1 C2 1.396(3) . ?
N1 C9 1.313(4) . ?
C1 H1A 0.9800 . ?
C1 H1B 0.9800 . ?
C1 H1C 0.9800 . ?
C2 C3 1.392(4) . ?
C2 C7 1.381(4) . ?
C3 H3 0.9500 . ?
C3 C4 1.374(5) . ?
C4 H4 0.9500 . ?
C4 C5 1.402(5) . ?
C5 H5 0.9500 . ?
C5 C6 1.383(5) . ?
C6 H6 0.9500 . ?
C6 C7 1.386(4) . ?
C7 N8 1.425(4) . ?
N8 C9 1.388(4) . ?
C9 C10 1.468(4) . ?
C10 C11 1.393(4) . ?
C10 C15 1.399(4) . ?
C11 H11 0.9500 . ?
C11 C12 1.394(4) . ?
C12 H12 0.9500 . ?
C12 C13 1.384(5) . ?
C13 H13 0.9500 . ?
C13 C14 1.380(5) . ?
C14 H14 0.9500 . ?
C14 C15 1.382(5) . ?
C15 H15 0.9500 . ?
C16 H16 1.0000 . ?
S2 O3 1.433(3) . ?
S2 O4 1.442(3) . ?
S2 O5 1.434(3) . ?
S2 C17 1.814(4) . ?
F3 C17 1.345(5) . ?
F4 C17 1.319(4) . ?
F5 C17 1.321(5) . ?

loop_
_geom_torsion_atom_site_label_1
_geom_torsion_atom_site_label_2
_geom_torsion_atom_site_label_3
_geom_torsion_atom_site_label_4
_geom_torsion
_geom_torsion_site_symmetry_1
_geom_torsion_site_symmetry_2
_geom_torsion_site_symmetry_3
_geom_torsion_site_symmetry_4
_geom_torsion_publ_flag
S1 N8 C9 N1 170.7(2) . . . . ?
S1 N8 C9 C10 -10.2(4) . . . . ?
O1 S1 N8 C7 -29.5(3) . . . . ?
O1 S1 N8 C9 161.6(3) . . . . ?
O1 S1 C16 F1 48.8(3) . . . . ?
O1 S1 C16 F2 167.4(2) . . . . ?
O2 S1 N8 C7 -162.4(2) . . . . ?
O2 S1 N8 C9 28.7(3) . . . . ?
O2 S1 C16 F1 -177.3(2) . . . . ?
O2 S1 C16 F2 -58.6(3) . . . . ?
N1 C2 C3 C4 -179.2(3) . . . . ?
N1 C2 C7 C6 179.4(3) . . . . ?
N1 C2 C7 N8 0.7(3) . . . . ?
N1 C9 C10 C11 -63.6(4) . . . . ?
N1 C9 C10 C15 114.0(3) . . . . ?
C1 N1 C2 C3 2.2(5) . . . . ?
C1 N1 C2 C7 -176.7(3) . . . . ?
C1 N1 C9 N8 176.1(3) . . . . ?
C1 N1 C9 C10 -3.0(4) . . . . ?
C2 N1 C9 N8 0.1(3) . . . . ?
C2 N1 C9 C10 -179.1(3) . . . . ?
C2 C3 C4 C5 -0.4(5) . . . . ?
C2 C7 N8 S1 -171.3(2) . . . . ?
C2 C7 N8 C9 -0.6(3) . . . . ?
C3 C2 C7 C6 0.4(5) . . . . ?
C3 C2 C7 N8 -178.3(3) . . . . ?
C3 C4 C5 C6 1.2(6) . . . . ?
C4 C5 C6 C7 -1.2(5) . . . . ?
C5 C6 C7 C2 0.4(5) . . . . ?
C5 C6 C7 N8 178.7(3) . . . . ?
C6 C7 N8 S1 10.2(5) . . . . ?
C6 C7 N8 C9 -179.2(3) . . . . ?
C7 C2 C3 C4 -0.4(4) . . . . ?
C7 N8 C9 N1 0.3(3) . . . . ?
C7 N8 C9 C10 179.5(3) . . . . ?
N8 S1 C16 F1 -62.8(3) . . . . ?
N8 S1 C16 F2 55.8(3) . . . . ?
N8 C9 C10 C11 117.4(3) . . . . ?
N8 C9 C10 C15 -65.0(4) . . . . ?
C9 N1 C2 C3 178.4(3) . . . . ?
C9 N1 C2 C7 -0.5(3) . . . . ?
C9 C10 C11 C12 178.7(3) . . . . ?
C9 C10 C15 C14 -179.8(3) . . . . ?
C10 C11 C12 C13 1.0(5) . . . . ?
C11 C10 C15 C14 -2.2(5) . . . . ?
C11 C12 C13 C14 -1.9(5) . . . . ?
C12 C13 C14 C15 0.7(5) . . . . ?
C13 C14 C15 C10 1.4(5) . . . . ?
C15 C10 C11 C12 1.1(5) . . . . ?
C16 S1 N8 C7 83.8(3) . . . . ?
C16 S1 N8 C9 -85.1(3) . . . . ?
O3 S2 C17 F3 63.0(3) . . . . ?
O3 S2 C17 F4 -178.6(3) . . . . ?
O3 S2 C17 F5 -56.1(3) . . . . ?
O4 S2 C17 F3 -57.4(3) . . . . ?
O4 S2 C17 F4 61.0(4) . . . . ?
O4 S2 C17 F5 -176.5(3) . . . . ?
O5 S2 C17 F3 -176.5(3) . . . . ?
O5 S2 C17 F4 -58.1(4) . . . . ?
O5 S2 C17 F5 64.4(3) . . . . ?
